data_1576463
loop_
_publ_author_name
'Radovi&#x107;, Aleksa'
'Healy, Maria C.'
'Datta, Arnadeep'
'Das, Deborshee'
'Cai, Likun'
'Diaz, Steven'
'Gogoi, Achyut Ranjan'
'Wolford, Nikki J.'
'Carpenter, Stephanie H.'
'Brenessel, William W.'
'McCamant, David'
'Gutierrez, Osvaldo'
'Neidig, Michael L.'

_publ_section_title
;
 Iron tris-mesityl: a homoleptic iron(ii) ferrate species for directed C-H
 activation.
;
_journal_issue 14
_journal_name_full 'Chemical science'
_journal_page_first 7002
_journal_page_last 7009
_journal_paper_doi 10.1039/d5sc08832a
_journal_volume 17
_journal_year 2026
_chemical_absolute_configuration ad
_chemical_formula_moiety 'C27 H33 Fe, C21 H39 Mg O6'
_chemical_formula_sum 'C48 H72 Fe Mg O6'
_chemical_formula_weight 825.21
_space_group_crystal_system orthorhombic
_space_group_IT_number 19
_space_group_name_Hall 'P 2ac 2ab'
_space_group_name_H-M_alt 'P 21 21 21'
_atom_sites_solution_hydrogens geom
_audit_creation_date 2024-07-30
_audit_creation_method
;
Olex2 1.5-ac6-015
(compiled 2023.12.04 svn.r209d9fb2 for Rigaku Oxford Diffraction, GUI svn.r6873)
;
_audit_update_record
;
2024-07-30 deposited with the CCDC.	2026-02-04 downloaded from the CCDC.
;
_cell_angle_alpha 90
_cell_angle_beta 90
_cell_angle_gamma 90
_cell_formula_units_Z 4
_cell_length_a 12.38100(10)
_cell_length_b 15.93360(10)
_cell_length_c 23.8962(2)
_cell_measurement_reflns_used 25883
_cell_measurement_temperature 100.00(10)
_cell_measurement_theta_max 77.3130
_cell_measurement_theta_min 3.3470
_cell_volume 4714.10(6)
_computing_cell_refinement 'CrysAlisPro 1.171.40.57a (Rigaku OD, 2019)'
_computing_data_collection 'CrysAlisPro 1.171.40.57a (Rigaku OD, 2019)'
_computing_data_reduction 'CrysAlisPro 1.171.40.57a (Rigaku OD, 2019)'
_computing_molecular_graphics 'Olex2 1.5-ac6-015 (Dolomanov et al., 2009)'
_computing_publication_material 'Olex2 1.5-ac6-015 (Dolomanov et al., 2009)'
_computing_structure_refinement 'SHELXL 2019/3 (Sheldrick, 2015b)'
_computing_structure_solution 'SHELXT 2018/2 (Sheldrick, 2015a)'
_diffrn_ambient_environment N~2~
_diffrn_ambient_temperature 100.00(10)
_diffrn_detector 'Hybrid Pixel Array Detector'
_diffrn_detector_area_resol_mean 10.0000
_diffrn_detector_type HyPix
_diffrn_measured_fraction_theta_full 1.000
_diffrn_measured_fraction_theta_max 0.989
_diffrn_measurement_details
;
List of Runs (angles in degrees, time in seconds):

  # Type    Start    End  Width  t~exp~   \w     \q     \k     \f   Frames
#--------------------------------------------------------------------------
  1  \w   -120.00 -32.00   0.50    0.23    --  -48.05 -64.00 171.00  176
  2  \w    -59.00 -33.00   0.50    0.93    --  -86.25  95.00  45.00   52
  3  \w     90.00 137.00   0.50    0.93    --  107.75  67.00 166.00   94
  4  \w     46.00  72.00   0.50    0.93    --  107.75 -64.00 171.00   52
  5  \w    142.00 178.00   0.50    0.93    --  107.75  67.00 166.00   72
  6  \w     47.00  91.00   0.50    0.93    --  107.75 -95.00 -64.00   88
  7  \w     -3.00  22.00   0.50    0.23    --  -48.05  19.00  90.00   50
  8  \w    -62.00  18.00   0.50    0.23    --  -48.05  64.00 -52.00  160
  9  \w     -4.00  24.00   0.50    0.23    --  -48.05  19.00  60.00   56
 10  \w     -4.00  21.00   0.50    0.23    --  -48.05  19.00-120.00   50
 11  \w     -4.00  21.00   0.50    0.23    --  -48.05  19.00 -60.00   50
 12  \w    142.00 168.00   0.50    0.93    --  107.75  15.00  90.00   52
 13  \w     99.00 137.00   0.50    0.93    --  107.75  15.00  90.00   76
 14  \w    100.00 175.00   0.50    0.93    --  107.75  61.00  90.00  150
 15  \w     41.00  67.00   0.50    0.93    --  107.75 -94.00 150.00   52
 16  \w     36.00 109.00   0.50    0.93    --  107.75-125.00 -60.00  146
 17  \w     70.00  96.00   0.50    0.93    --  107.75 -94.00 150.00   52
 18  \w     47.00 130.00   0.50    0.93    --  107.75 -77.00  60.00  166
 19  \w     44.00  78.00   0.50    0.93    --  107.75 -61.00-180.00   68
 20  \w     61.00 107.00   0.50    0.93    --  107.75-125.00  60.00   92
 21  \w    113.00 151.00   0.50    0.93    --  107.75  30.00-120.00   76
 22  \w     41.00  80.00   0.50    0.93    --  107.75 -61.00 -60.00   78
 23  \w     39.00  64.00   0.50    0.93    --  107.75 -61.00  30.00   50
 24  \w    109.00 148.00   0.50    0.93    --  107.75  95.00  45.00   78
 25  \w     39.00  94.00   0.50    0.93    --  107.75 -94.00-180.00  110
 26  \w     38.00  64.00   0.50    0.93    --  107.75-125.00 -90.00   52
 27  \w     38.00  73.00   0.50    0.93    --  107.75 -61.00 -30.00   70
;
_diffrn_measurement_device 'four-circle diffractometer'
_diffrn_measurement_device_type 'XtaLAB Synergy, Dualflex, HyPix'
_diffrn_measurement_method '\w scans'
_diffrn_orient_matrix_type 'CrysAlisPro convention (1999,Acta A55,543-557)'
_diffrn_orient_matrix_UB_11 -0.0154606000
_diffrn_orient_matrix_UB_12 0.0887993000
_diffrn_orient_matrix_UB_13 -0.0242731000
_diffrn_orient_matrix_UB_21 0.0937601000
_diffrn_orient_matrix_UB_22 -0.0153979000
_diffrn_orient_matrix_UB_23 -0.0411181000
_diffrn_orient_matrix_UB_31 -0.0803829000
_diffrn_orient_matrix_UB_32 -0.0351134000
_diffrn_orient_matrix_UB_33 -0.0432535000
_diffrn_radiation_monochromator mirror
_diffrn_radiation_probe x-ray
_diffrn_radiation_type 'Cu K\a'
_diffrn_radiation_wavelength 1.54184
_diffrn_reflns_av_R_equivalents 0.0396
_diffrn_reflns_av_unetI/netI 0.0345
_diffrn_reflns_Laue_measured_fraction_full 1.000
_diffrn_reflns_Laue_measured_fraction_max 0.989
_diffrn_reflns_limit_h_max 12
_diffrn_reflns_limit_h_min -15
_diffrn_reflns_limit_k_max 20
_diffrn_reflns_limit_k_min -20
_diffrn_reflns_limit_l_max 29
_diffrn_reflns_limit_l_min -30
_diffrn_reflns_number 38695
_diffrn_reflns_point_group_measured_fraction_full 0.997
_diffrn_reflns_point_group_measured_fraction_max 0.977
_diffrn_reflns_theta_full 74.504
_diffrn_reflns_theta_max 78.369
_diffrn_reflns_theta_min 3.334
_diffrn_source 'micro-focus sealed X-ray tube'
_diffrn_source_type 'PhotonJet (Cu) X-ray Source'
_exptl_absorpt_coefficient_mu 3.037
_exptl_absorpt_correction_T_max 1.00000
_exptl_absorpt_correction_T_min 0.33973
_exptl_absorpt_correction_type multi-scan
_exptl_absorpt_process_details
;
CrysAlisPro 1.171.40.57a (Rigaku Oxford Diffraction, 2019)
Empirical absorption correction using spherical harmonics,
 implemented in SCALE3 ABSPACK scaling algorithm.
;
_exptl_crystal_colour colourless
_exptl_crystal_colour_primary colourless
_exptl_crystal_density_diffrn 1.163
_exptl_crystal_description block
_exptl_crystal_F_000 1784
_exptl_crystal_size_max 0.357
_exptl_crystal_size_mid 0.218
_exptl_crystal_size_min 0.16
_refine_diff_density_max 0.377
_refine_diff_density_min -0.271
_refine_diff_density_rms 0.049
_refine_ls_abs_structure_details
;
 Flack x determined using 3965 quotients [(I+)-(I-)]/[(I+)+(I-)]
 (Parsons, Flack and Wagner, Acta Cryst. B69 (2013) 249-259).
;
_refine_ls_abs_structure_Flack -0.0090(12)
_refine_ls_extinction_method none
_refine_ls_goodness_of_fit_ref 1.053
_refine_ls_hydrogen_treatment constr
_refine_ls_matrix_type full
_refine_ls_number_parameters 516
_refine_ls_number_reflns 9906
_refine_ls_number_restraints 0
_refine_ls_restrained_S_all 1.053
_refine_ls_R_factor_all 0.0314
_refine_ls_R_factor_gt 0.0300
_refine_ls_shift/su_max 0.001
_refine_ls_shift/su_mean 0.000
_refine_ls_structure_factor_coef Fsqd
_refine_ls_weighting_details 'w=1/[\s^2^(Fo^2^)+(0.0417P)^2^+1.0618P] where P=(Fo^2^+2Fc^2^)/3'
_refine_ls_weighting_scheme calc
_refine_ls_wR_factor_gt 0.0780
_refine_ls_wR_factor_ref 0.0789
_reflns_Friedel_coverage 0.786
_reflns_Friedel_fraction_full 0.994
_reflns_Friedel_fraction_max 0.962
_reflns_number_gt 9541
_reflns_number_total 9906
_reflns_threshold_expression 'I > 2\s(I)'
_cod_data_source_file d5sc08832a2.cif
_cod_data_source_block neisc83
_cod_depositor_comments 'Adding full bibliography for 1576451--1576463.cif.'
_cod_database_code 1576463
_shelx_shelxl_version_number 2019/3
_shelx_space_group_comment
;
The symmetry employed for this shelxl refinement is uniquely defined
by the following loop, which should always be used as a source of
symmetry information in preference to the above space-group names.
They are only intended as comments.
;
_shelx_estimated_absorpt_t_max 0.642
_shelx_estimated_absorpt_t_min 0.410
_olex2_refinement_description
;
1. Fixed Uiso
 At 1.2 times of:
  All C(H) groups, All C(H,H) groups
 At 1.5 times of:
  All C(H,H,H) groups
2.a Secondary CH2 refined with riding coordinates:
 C33(H33A,H33B), C34(H34A,H34B), C35(H35A,H35B), C36(H36A,H36B), C37(H37A,
 H37B), C38(H38A,H38B), C39(H39A,H39B), C40(H40A,H40B), C41(H41A,H41B),
 C42(H42A,H42B), C43(H43A,H43B), C44(H44A,H44B), C45(H45A,H45B), C46(H46A,H46B),
  C47(H47A,H47B), C48(H48A,H48B)
2.b Aromatic/amide H refined with riding coordinates:
 C3(H3), C5(H5), C12(H12), C14(H14), C21(H21), C23(H23), C30(H30)
2.c Idealised Me refined as rotating group:
 C7(H7A,H7B,H7C), C8(H8A,H8B,H8C), C9(H9A,H9B,H9C), C16(H16A,H16B,H16C),
 C17(H17A,H17B,H17C), C18(H18A,H18B,H18C), C25(H25A,H25B,H25C), C26(H26A,H26B,
 H26C), C27(H27A,H27B,H27C), C28(H28A,H28B,H28C), C32(H32A,H32B,H32C)
;
_olex2_submission_original_sample_id neisc83
_olex2_submission_special_instructions 'No special instructions were received'
_oxdiff_exptl_absorpt_empirical_details
;
Empirical correction (ABSPACK) includes:
- Absorption correction using spherical harmonics
- Frame scaling
;
_oxdiff_exptl_absorpt_empirical_full_max 2.591
_oxdiff_exptl_absorpt_empirical_full_min 0.600

loop_
_space_group_symop_operation_xyz
'x, y, z'
'-x+1/2, -y, z+1/2'
'-x, y+1/2, -z+1/2'
'x+1/2, -y+1/2, -z'

loop_
_atom_site_label
_atom_site_type_symbol
_atom_site_fract_x
_atom_site_fract_y
_atom_site_fract_z
_atom_site_U_iso_or_equiv
_atom_site_adp_type
_atom_site_occupancy
_atom_site_site_symmetry_order
_atom_site_calc_flag
_atom_site_refinement_flags_posn
_atom_site_refinement_flags_adp
_atom_site_refinement_flags_occupancy
_atom_site_disorder_assembly
_atom_site_disorder_group
Fe1 Fe 0.52298(3) 0.45990(2) 0.38523(2) 0.01735(8) Uani 1 1 d . . . . .
C1 C 0.52768(17) 0.42832(14) 0.30092(8) 0.0191(4) Uani 1 1 d . . . . .
C2 C 0.52784(17) 0.49042(14) 0.25883(9) 0.0197(4) Uani 1 1 d . . . . .
C3 C 0.53978(17) 0.46960(16) 0.20226(9) 0.0239(4) Uani 1 1 d . . . . .
H3 H 0.538622 0.512896 0.174939 0.029 Uiso 1 1 calc R U . . .
C4 C 0.55329(17) 0.38687(16) 0.18528(10) 0.0240(5) Uani 1 1 d . . . . .
C5 C 0.55068(17) 0.32465(15) 0.22611(10) 0.0235(5) Uani 1 1 d . . . . .
H5 H 0.557743 0.267518 0.215351 0.028 Uiso 1 1 calc R U . . .
C6 C 0.53788(18) 0.34462(14) 0.28260(9) 0.0223(4) Uani 1 1 d . . . . .
C7 C 0.5218(2) 0.58201(14) 0.27514(9) 0.0245(4) Uani 1 1 d . . . . .
H7A H 0.466586 0.589466 0.304089 0.037 Uiso 1 1 calc R U . . .
H7B H 0.502951 0.615683 0.242247 0.037 Uiso 1 1 calc R U . . .
H7C H 0.592046 0.600222 0.289658 0.037 Uiso 1 1 calc R U . . .
C8 C 0.5741(2) 0.36499(18) 0.12474(10) 0.0314(5) Uani 1 1 d . . . . .
H8A H 0.510016 0.337702 0.108953 0.047 Uiso 1 1 calc R U . . .
H8B H 0.635888 0.326746 0.122313 0.047 Uiso 1 1 calc R U . . .
H8C H 0.589805 0.416323 0.103673 0.047 Uiso 1 1 calc R U . . .
C9 C 0.5377(2) 0.27413(16) 0.32538(10) 0.0337(6) Uani 1 1 d . . . . .
H9A H 0.577765 0.291873 0.358719 0.051 Uiso 1 1 calc R U . . .
H9B H 0.572185 0.224334 0.309236 0.051 Uiso 1 1 calc R U . . .
H9C H 0.463139 0.260712 0.335780 0.051 Uiso 1 1 calc R U . . .
C10 C 0.38561(17) 0.51491(13) 0.41940(9) 0.0179(4) Uani 1 1 d . . . . .
C11 C 0.38785(17) 0.59685(14) 0.44178(8) 0.0191(4) Uani 1 1 d . . . . .
C12 C 0.29614(19) 0.63329(15) 0.46612(9) 0.0231(4) Uani 1 1 d . . . . .
H12 H 0.300520 0.688467 0.481019 0.028 Uiso 1 1 calc R U . . .
C13 C 0.19905(19) 0.58998(16) 0.46879(9) 0.0246(5) Uani 1 1 d . . . . .
C14 C 0.19452(18) 0.50960(15) 0.44636(9) 0.0233(4) Uani 1 1 d . . . . .
H14 H 0.128389 0.479393 0.447356 0.028 Uiso 1 1 calc R U . . .
C15 C 0.28577(18) 0.47244(14) 0.42235(9) 0.0207(4) Uani 1 1 d . . . . .
C16 C 0.49066(19) 0.64826(14) 0.43847(10) 0.0253(5) Uani 1 1 d . . . . .
H16A H 0.551957 0.613954 0.450727 0.038 Uiso 1 1 calc R U . . .
H16B H 0.484179 0.697548 0.462768 0.038 Uiso 1 1 calc R U . . .
H16C H 0.502331 0.666506 0.399775 0.038 Uiso 1 1 calc R U . . .
C17 C 0.0997(2) 0.6297(2) 0.49447(11) 0.0348(6) Uani 1 1 d . . . . .
H17A H 0.120946 0.678880 0.516492 0.052 Uiso 1 1 calc R U . . .
H17B H 0.063674 0.588910 0.518854 0.052 Uiso 1 1 calc R U . . .
H17C H 0.050004 0.647026 0.464695 0.052 Uiso 1 1 calc R U . . .
C18 C 0.2755(2) 0.38441(15) 0.39878(10) 0.0272(5) Uani 1 1 d . . . . .
H18A H 0.304796 0.383132 0.360680 0.041 Uiso 1 1 calc R U . . .
H18B H 0.199241 0.368064 0.398004 0.041 Uiso 1 1 calc R U . . .
H18C H 0.315945 0.345170 0.422413 0.041 Uiso 1 1 calc R U . . .
C19 C 0.65798(17) 0.43744(13) 0.43481(9) 0.0184(4) Uani 1 1 d . . . . .
C20 C 0.75697(18) 0.47986(14) 0.42685(9) 0.0211(4) Uani 1 1 d . . . . .
C21 C 0.84617(18) 0.46447(16) 0.46099(9) 0.0235(4) Uani 1 1 d . . . . .
H21 H 0.911376 0.494316 0.454443 0.028 Uiso 1 1 calc R U . . .
C22 C 0.84184(19) 0.40637(15) 0.50446(10) 0.0245(5) Uani 1 1 d . . . . .
C23 C 0.74593(19) 0.36311(14) 0.51257(9) 0.0227(4) Uani 1 1 d . . . . .
H23 H 0.741438 0.322453 0.541556 0.027 Uiso 1 1 calc R U . . .
C24 C 0.65530(18) 0.37833(14) 0.47870(9) 0.0202(4) Uani 1 1 d . . . . .
C25 C 0.76732(19) 0.54449(16) 0.38074(10) 0.0281(5) Uani 1 1 d . . . . .
H25A H 0.743754 0.519868 0.345196 0.042 Uiso 1 1 calc R U . . .
H25B H 0.842847 0.562271 0.377594 0.042 Uiso 1 1 calc R U . . .
H25C H 0.722053 0.593173 0.389575 0.042 Uiso 1 1 calc R U . . .
C26 C 0.9389(2) 0.39148(18) 0.54149(12) 0.0352(6) Uani 1 1 d . . . . .
H26A H 1.001780 0.378222 0.518208 0.053 Uiso 1 1 calc R U . . .
H26B H 0.924148 0.344445 0.566786 0.053 Uiso 1 1 calc R U . . .
H26C H 0.953673 0.442101 0.563479 0.053 Uiso 1 1 calc R U . . .
C27 C 0.5535(2) 0.32878(15) 0.48997(10) 0.0259(5) Uani 1 1 d . . . . .
H27A H 0.491507 0.366963 0.490982 0.039 Uiso 1 1 calc R U . . .
H27B H 0.560006 0.299961 0.526046 0.039 Uiso 1 1 calc R U . . .
H27C H 0.543064 0.287270 0.460195 0.039 Uiso 1 1 calc R U . . .
Mg1 Mg 0.42108(5) 0.50211(4) 0.68015(3) 0.01624(14) Uani 1 1 d . . . . .
O1 O 0.50971(12) 0.57980(10) 0.72816(6) 0.0206(3) Uani 1 1 d . . . . .
O2 O 0.54639(12) 0.42271(10) 0.67777(6) 0.0212(3) Uani 1 1 d . . . . .
O3 O 0.47179(12) 0.55975(9) 0.60536(6) 0.0189(3) Uani 1 1 d . . . . .
O4 O 0.33159(14) 0.41456(10) 0.63357(7) 0.0246(3) Uani 1 1 d . . . . .
O5 O 0.29340(12) 0.58774(11) 0.68073(6) 0.0231(3) Uani 1 1 d . . . . .
O6 O 0.36073(12) 0.44842(11) 0.75406(6) 0.0246(3) Uani 1 1 d . . . . .
C28 C 0.6525(2) 0.63723(17) 0.78110(12) 0.0322(5) Uani 1 1 d . . . . .
H28A H 0.627954 0.692729 0.768819 0.048 Uiso 1 1 calc R U . . .
H28B H 0.731588 0.635247 0.780346 0.048 Uiso 1 1 calc R U . . .
H28C H 0.627007 0.626715 0.819290 0.048 Uiso 1 1 calc R U . . .
C29 C 0.60789(17) 0.57129(14) 0.74253(9) 0.0207(4) Uani 1 1 d . . . . .
C30 C 0.67553(17) 0.50542(16) 0.72556(9) 0.0230(4) Uani 1 1 d . . . . .
H30 H 0.749188 0.507868 0.736572 0.028 Uiso 1 1 calc R U . . .
C31 C 0.64273(17) 0.43642(15) 0.69366(9) 0.0214(4) Uani 1 1 d . . . . .
C32 C 0.7258(2) 0.37340(17) 0.67465(10) 0.0304(5) Uani 1 1 d . . . . .
H32A H 0.696202 0.316608 0.678358 0.046 Uiso 1 1 calc R U . . .
H32B H 0.790719 0.378588 0.697824 0.046 Uiso 1 1 calc R U . . .
H32C H 0.744323 0.384009 0.635421 0.046 Uiso 1 1 calc R U . . .
C33 C 0.50012(18) 0.64734(13) 0.60216(9) 0.0224(4) Uani 1 1 d . . . . .
H33A H 0.479260 0.676985 0.636927 0.027 Uiso 1 1 calc R U . . .
H33B H 0.463651 0.674532 0.570053 0.027 Uiso 1 1 calc R U . . .
C34 C 0.6229(2) 0.64854(16) 0.59444(11) 0.0293(5) Uani 1 1 d . . . . .
H34A H 0.659972 0.656563 0.630759 0.035 Uiso 1 1 calc R U . . .
H34B H 0.644832 0.694052 0.568636 0.035 Uiso 1 1 calc R U . . .
C35 C 0.64955(19) 0.56190(15) 0.56946(10) 0.0252(5) Uani 1 1 d . . . . .
H35A H 0.682989 0.567758 0.532027 0.030 Uiso 1 1 calc R U . . .
H35B H 0.699586 0.530565 0.594110 0.030 Uiso 1 1 calc R U . . .
C36 C 0.54082(17) 0.51731(14) 0.56538(9) 0.0210(4) Uani 1 1 d . . . . .
H36A H 0.510929 0.521987 0.527083 0.025 Uiso 1 1 calc R U . . .
H36B H 0.548280 0.457150 0.575002 0.025 Uiso 1 1 calc R U . . .
C37 C 0.3381(2) 0.32623(16) 0.64736(11) 0.0334(6) Uani 1 1 d . . . . .
H37A H 0.283321 0.311344 0.675863 0.040 Uiso 1 1 calc R U . . .
H37B H 0.410566 0.312189 0.662157 0.040 Uiso 1 1 calc R U . . .
C38 C 0.3172(2) 0.28036(16) 0.59408(11) 0.0306(5) Uani 1 1 d . . . . .
H38A H 0.284813 0.224602 0.601302 0.037 Uiso 1 1 calc R U . . .
H38B H 0.384547 0.273056 0.572266 0.037 Uiso 1 1 calc R U . . .
C39 C 0.2390(2) 0.33716(17) 0.56413(11) 0.0344(6) Uani 1 1 d . . . . .
H39A H 0.163828 0.325672 0.575938 0.041 Uiso 1 1 calc R U . . .
H39B H 0.244467 0.329983 0.523070 0.041 Uiso 1 1 calc R U . . .
C40 C 0.2735(2) 0.42432(16) 0.58140(10) 0.0277(5) Uani 1 1 d . . . . .
H40A H 0.320731 0.449599 0.552529 0.033 Uiso 1 1 calc R U . . .
H40B H 0.209680 0.460904 0.586664 0.033 Uiso 1 1 calc R U . . .
C41 C 0.23119(18) 0.62144(15) 0.63499(10) 0.0244(5) Uani 1 1 d . . . . .
H41A H 0.158993 0.594842 0.633390 0.029 Uiso 1 1 calc R U . . .
H41B H 0.268551 0.611780 0.598936 0.029 Uiso 1 1 calc R U . . .
C42 C 0.2211(2) 0.71563(17) 0.64693(12) 0.0341(6) Uani 1 1 d . . . . .
H42A H 0.270765 0.748299 0.622878 0.041 Uiso 1 1 calc R U . . .
H42B H 0.146236 0.735223 0.640363 0.041 Uiso 1 1 calc R U . . .
C43 C 0.2518(2) 0.72459(19) 0.70864(13) 0.0404(6) Uani 1 1 d . . . . .
H43A H 0.321744 0.754037 0.712719 0.049 Uiso 1 1 calc R U . . .
H43B H 0.195696 0.756045 0.729434 0.049 Uiso 1 1 calc R U . . .
C44 C 0.2598(2) 0.63479(18) 0.72965(11) 0.0316(5) Uani 1 1 d . . . . .
H44A H 0.313788 0.630052 0.760044 0.038 Uiso 1 1 calc R U . . .
H44B H 0.189081 0.614690 0.743613 0.038 Uiso 1 1 calc R U . . .
C45 C 0.25269(19) 0.42714(18) 0.77180(11) 0.0300(5) Uani 1 1 d . . . . .
H45A H 0.206254 0.414533 0.739137 0.036 Uiso 1 1 calc R U . . .
H45B H 0.219989 0.473873 0.793214 0.036 Uiso 1 1 calc R U . . .
C46 C 0.2661(2) 0.34942(16) 0.80881(11) 0.0281(5) Uani 1 1 d . . . . .
H46A H 0.243742 0.298101 0.788516 0.034 Uiso 1 1 calc R U . . .
H46B H 0.222307 0.354552 0.843311 0.034 Uiso 1 1 calc R U . . .
C47 C 0.3872(2) 0.34661(16) 0.82281(11) 0.0286(5) Uani 1 1 d . . . . .
H47A H 0.398790 0.341280 0.863649 0.034 Uiso 1 1 calc R U . . .
H47B H 0.423020 0.299089 0.803636 0.034 Uiso 1 1 calc R U . . .
C48 C 0.42937(19) 0.42987(16) 0.80136(9) 0.0261(5) Uani 1 1 d . . . . .
H48A H 0.423245 0.473956 0.830381 0.031 Uiso 1 1 calc R U . . .
H48B H 0.505850 0.425105 0.789686 0.031 Uiso 1 1 calc R U . . .

loop_
_atom_site_aniso_label
_atom_site_aniso_U_11
_atom_site_aniso_U_22
_atom_site_aniso_U_33
_atom_site_aniso_U_23
_atom_site_aniso_U_13
_atom_site_aniso_U_12
Fe1 0.01740(15) 0.01747(15) 0.01718(15) -0.00137(12) -0.00033(12) 0.00212(13)
C1 0.0164(9) 0.0222(10) 0.0187(9) -0.0021(8) -0.0011(8) 0.0026(8)
C2 0.0149(9) 0.0234(10) 0.0207(10) -0.0004(8) -0.0019(8) 0.0003(8)
C3 0.0197(10) 0.0303(12) 0.0215(10) 0.0016(9) -0.0019(8) -0.0032(9)
C4 0.0148(9) 0.0339(12) 0.0232(10) -0.0047(9) -0.0017(8) -0.0015(8)
C5 0.0196(10) 0.0264(11) 0.0246(11) -0.0071(9) -0.0042(8) 0.0037(8)
C6 0.0219(10) 0.0232(11) 0.0217(10) -0.0023(8) -0.0050(8) 0.0048(8)
C7 0.0257(10) 0.0219(10) 0.0260(10) 0.0030(8) -0.0006(9) -0.0004(9)
C8 0.0258(11) 0.0445(15) 0.0241(12) -0.0076(10) 0.0015(9) -0.0022(10)
C9 0.0527(16) 0.0231(11) 0.0253(12) -0.0030(9) -0.0073(11) 0.0071(11)
C10 0.0191(9) 0.0188(10) 0.0157(9) 0.0015(7) 0.0007(7) 0.0032(8)
C11 0.0225(10) 0.0191(10) 0.0157(9) 0.0018(8) -0.0010(8) 0.0014(8)
C12 0.0285(11) 0.0231(11) 0.0178(10) -0.0014(8) 0.0004(8) 0.0055(9)
C13 0.0244(11) 0.0328(12) 0.0167(10) 0.0022(9) 0.0013(8) 0.0077(9)
C14 0.0195(10) 0.0303(12) 0.0200(10) 0.0036(9) -0.0004(8) -0.0006(9)
C15 0.0234(10) 0.0221(11) 0.0167(9) 0.0028(8) -0.0016(8) 0.0002(8)
C16 0.0289(12) 0.0215(10) 0.0254(11) -0.0004(8) 0.0010(9) -0.0026(9)
C17 0.0303(13) 0.0448(15) 0.0294(13) -0.0007(11) 0.0070(10) 0.0100(11)
C18 0.0272(11) 0.0242(11) 0.0304(12) -0.0036(9) -0.0011(9) -0.0037(9)
C19 0.0192(9) 0.0186(10) 0.0173(9) -0.0026(8) -0.0003(7) 0.0037(8)
C20 0.0211(10) 0.0223(11) 0.0198(10) -0.0024(8) 0.0026(8) 0.0040(8)
C21 0.0182(10) 0.0267(11) 0.0257(11) -0.0039(9) 0.0006(8) 0.0036(9)
C22 0.0273(11) 0.0236(11) 0.0227(10) -0.0063(9) -0.0038(8) 0.0096(9)
C23 0.0323(12) 0.0189(10) 0.0168(10) -0.0024(8) -0.0009(8) 0.0079(9)
C24 0.0256(10) 0.0169(10) 0.0180(10) -0.0041(8) 0.0028(8) 0.0037(8)
C25 0.0248(10) 0.0323(12) 0.0271(11) 0.0053(10) 0.0043(9) -0.0001(9)
C26 0.0357(13) 0.0345(14) 0.0353(13) -0.0049(11) -0.0123(11) 0.0105(11)
C27 0.0313(12) 0.0193(10) 0.0271(12) -0.0005(9) 0.0042(9) -0.0011(9)
Mg1 0.0166(3) 0.0164(3) 0.0158(3) -0.0004(3) -0.0015(2) -0.0004(3)
O1 0.0202(7) 0.0205(7) 0.0211(7) -0.0029(6) -0.0027(6) -0.0001(6)
O2 0.0217(7) 0.0202(7) 0.0216(7) -0.0017(6) -0.0033(6) 0.0033(6)
O3 0.0225(7) 0.0162(7) 0.0180(7) -0.0016(5) 0.0031(6) -0.0007(6)
O4 0.0331(8) 0.0181(7) 0.0226(8) 0.0020(6) -0.0113(6) -0.0055(6)
O5 0.0210(7) 0.0290(8) 0.0192(7) -0.0012(6) -0.0009(6) 0.0082(6)
O6 0.0183(7) 0.0366(9) 0.0189(7) 0.0080(7) -0.0019(6) -0.0045(6)
C28 0.0321(12) 0.0277(12) 0.0370(14) -0.0040(10) -0.0103(10) -0.0062(10)
C29 0.0218(10) 0.0225(10) 0.0177(9) 0.0020(8) -0.0017(8) -0.0054(8)
C30 0.0163(9) 0.0323(12) 0.0205(10) 0.0009(9) -0.0003(8) -0.0017(9)
C31 0.0202(10) 0.0286(12) 0.0154(9) 0.0045(8) 0.0006(7) 0.0047(8)
C32 0.0314(12) 0.0369(14) 0.0227(11) 0.0001(10) -0.0006(9) 0.0132(10)
C33 0.0269(11) 0.0160(9) 0.0243(10) 0.0008(8) 0.0023(8) 0.0013(8)
C34 0.0269(12) 0.0237(11) 0.0374(13) -0.0013(10) 0.0064(10) -0.0043(9)
C35 0.0229(10) 0.0270(11) 0.0257(11) -0.0038(9) 0.0033(8) 0.0010(9)
C36 0.0238(11) 0.0212(10) 0.0181(9) -0.0027(8) 0.0023(8) 0.0016(8)
C37 0.0458(15) 0.0196(11) 0.0349(14) 0.0052(10) -0.0163(11) -0.0068(10)
C38 0.0379(13) 0.0237(12) 0.0300(12) -0.0034(10) -0.0019(10) 0.0008(10)
C39 0.0487(16) 0.0271(12) 0.0274(12) 0.0024(10) -0.0159(11) -0.0105(11)
C40 0.0321(12) 0.0241(11) 0.0269(11) 0.0004(9) -0.0132(9) -0.0018(9)
C41 0.0217(10) 0.0250(11) 0.0265(11) 0.0010(9) -0.0050(8) 0.0032(8)
C42 0.0349(13) 0.0238(12) 0.0438(15) 0.0006(11) -0.0032(11) 0.0072(10)
C43 0.0408(15) 0.0336(14) 0.0470(16) -0.0155(13) -0.0030(12) 0.0054(12)
C44 0.0291(12) 0.0419(15) 0.0239(12) -0.0085(11) 0.0025(9) 0.0104(11)
C45 0.0208(11) 0.0400(14) 0.0293(12) 0.0048(11) 0.0031(9) -0.0024(10)
C46 0.0289(12) 0.0274(12) 0.0279(12) 0.0022(9) 0.0064(9) -0.0026(9)
C47 0.0327(12) 0.0276(12) 0.0256(12) 0.0048(9) -0.0011(10) -0.0012(9)
C48 0.0254(11) 0.0334(13) 0.0195(10) 0.0049(9) -0.0056(8) -0.0030(9)

loop_
_atom_type_symbol
_atom_type_description
_atom_type_scat_dispersion_real
_atom_type_scat_dispersion_imag
_atom_type_scat_source
C C 0.0181 0.0091 'International Tables Vol C Tables 4.2.6.8 and 6.1.1.4'
H H 0.0000 0.0000 'International Tables Vol C Tables 4.2.6.8 and 6.1.1.4'
Fe Fe -1.1336 3.1974 'International Tables Vol C Tables 4.2.6.8 and 6.1.1.4'
Mg Mg 0.1719 0.1771 'International Tables Vol C Tables 4.2.6.8 and 6.1.1.4'
O O 0.0492 0.0322 'International Tables Vol C Tables 4.2.6.8 and 6.1.1.4'

loop_
_geom_angle_atom_site_label_1
_geom_angle_atom_site_label_2
_geom_angle_atom_site_label_3
_geom_angle
_geom_angle_site_symmetry_1
_geom_angle_site_symmetry_3
_geom_angle_publ_flag
C1 Fe1 C10 120.37(8) . . ?
C1 Fe1 C19 119.22(8) . . ?
C19 Fe1 C10 120.40(8) . . ?
C2 C1 Fe1 121.44(16) . . ?
C6 C1 Fe1 122.21(16) . . ?
C6 C1 C2 116.23(19) . . ?
C1 C2 C7 119.52(19) . . ?
C3 C2 C1 121.5(2) . . ?
C3 C2 C7 118.9(2) . . ?
C2 C3 H3 119.3 . . ?
C4 C3 C2 121.3(2) . . ?
C4 C3 H3 119.3 . . ?
C3 C4 C5 117.9(2) . . ?
C3 C4 C8 121.3(2) . . ?
C5 C4 C8 120.8(2) . . ?
C4 C5 H5 119.4 . . ?
C4 C5 C6 121.2(2) . . ?
C6 C5 H5 119.4 . . ?
C1 C6 C9 119.4(2) . . ?
C5 C6 C1 121.8(2) . . ?
C5 C6 C9 118.8(2) . . ?
C2 C7 H7A 109.5 . . ?
C2 C7 H7B 109.5 . . ?
C2 C7 H7C 109.5 . . ?
H7A C7 H7B 109.5 . . ?
H7A C7 H7C 109.5 . . ?
H7B C7 H7C 109.5 . . ?
C4 C8 H8A 109.5 . . ?
C4 C8 H8B 109.5 . . ?
C4 C8 H8C 109.5 . . ?
H8A C8 H8B 109.5 . . ?
H8A C8 H8C 109.5 . . ?
H8B C8 H8C 109.5 . . ?
C6 C9 H9A 109.5 . . ?
C6 C9 H9B 109.5 . . ?
C6 C9 H9C 109.5 . . ?
H9A C9 H9B 109.5 . . ?
H9A C9 H9C 109.5 . . ?
H9B C9 H9C 109.5 . . ?
C11 C10 Fe1 121.50(16) . . ?
C15 C10 Fe1 122.26(16) . . ?
C15 C10 C11 116.23(19) . . ?
C10 C11 C16 119.78(19) . . ?
C12 C11 C10 121.6(2) . . ?
C12 C11 C16 118.6(2) . . ?
C11 C12 H12 119.5 . . ?
C13 C12 C11 121.0(2) . . ?
C13 C12 H12 119.5 . . ?
C12 C13 C14 118.4(2) . . ?
C12 C13 C17 121.0(2) . . ?
C14 C13 C17 120.6(2) . . ?
C13 C14 H14 119.5 . . ?
C13 C14 C15 121.1(2) . . ?
C15 C14 H14 119.5 . . ?
C10 C15 C18 119.9(2) . . ?
C14 C15 C10 121.7(2) . . ?
C14 C15 C18 118.4(2) . . ?
C11 C16 H16A 109.5 . . ?
C11 C16 H16B 109.5 . . ?
C11 C16 H16C 109.5 . . ?
H16A C16 H16B 109.5 . . ?
H16A C16 H16C 109.5 . . ?
H16B C16 H16C 109.5 . . ?
C13 C17 H17A 109.5 . . ?
C13 C17 H17B 109.5 . . ?
C13 C17 H17C 109.5 . . ?
H17A C17 H17B 109.5 . . ?
H17A C17 H17C 109.5 . . ?
H17B C17 H17C 109.5 . . ?
C15 C18 H18A 109.5 . . ?
C15 C18 H18B 109.5 . . ?
C15 C18 H18C 109.5 . . ?
H18A C18 H18B 109.5 . . ?
H18A C18 H18C 109.5 . . ?
H18B C18 H18C 109.5 . . ?
C20 C19 Fe1 122.56(16) . . ?
C24 C19 Fe1 121.31(16) . . ?
C24 C19 C20 116.12(19) . . ?
C19 C20 C25 119.8(2) . . ?
C21 C20 C19 121.6(2) . . ?
C21 C20 C25 118.6(2) . . ?
C20 C21 H21 119.2 . . ?
C22 C21 C20 121.5(2) . . ?
C22 C21 H21 119.2 . . ?
C21 C22 C26 120.7(2) . . ?
C23 C22 C21 117.9(2) . . ?
C23 C22 C26 121.4(2) . . ?
C22 C23 H23 119.4 . . ?
C22 C23 C24 121.2(2) . . ?
C24 C23 H23 119.4 . . ?
C19 C24 C27 120.1(2) . . ?
C23 C24 C19 121.7(2) . . ?
C23 C24 C27 118.2(2) . . ?
C20 C25 H25A 109.5 . . ?
C20 C25 H25B 109.5 . . ?
C20 C25 H25C 109.5 . . ?
H25A C25 H25B 109.5 . . ?
H25A C25 H25C 109.5 . . ?
H25B C25 H25C 109.5 . . ?
C22 C26 H26A 109.5 . . ?
C22 C26 H26B 109.5 . . ?
C22 C26 H26C 109.5 . . ?
H26A C26 H26B 109.5 . . ?
H26A C26 H26C 109.5 . . ?
H26B C26 H26C 109.5 . . ?
C24 C27 H27A 109.5 . . ?
C24 C27 H27B 109.5 . . ?
C24 C27 H27C 109.5 . . ?
H27A C27 H27B 109.5 . . ?
H27A C27 H27C 109.5 . . ?
H27B C27 H27C 109.5 . . ?
O1 Mg1 O3 93.03(7) . . ?
O1 Mg1 O4 176.23(7) . . ?
O1 Mg1 O5 90.41(7) . . ?
O1 Mg1 O6 88.01(7) . . ?
O2 Mg1 O1 88.99(7) . . ?
O2 Mg1 O3 91.17(7) . . ?
O2 Mg1 O4 88.51(7) . . ?
O2 Mg1 O5 177.97(8) . . ?
O2 Mg1 O6 92.42(7) . . ?
O4 Mg1 O3 89.84(6) . . ?
O5 Mg1 O3 86.92(7) . . ?
O5 Mg1 O4 92.18(7) . . ?
O5 Mg1 O6 89.50(7) . . ?
O6 Mg1 O3 176.28(7) . . ?
O6 Mg1 O4 89.28(7) . . ?
C29 O1 Mg1 127.59(15) . . ?
C31 O2 Mg1 127.60(15) . . ?
C33 O3 Mg1 122.70(12) . . ?
C33 O3 C36 105.87(15) . . ?
C36 O3 Mg1 122.13(12) . . ?
C37 O4 Mg1 119.71(13) . . ?
C40 O4 Mg1 130.32(14) . . ?
C40 O4 C37 109.16(17) . . ?
C41 O5 Mg1 130.03(14) . . ?
C41 O5 C44 105.40(17) . . ?
C44 O5 Mg1 124.09(14) . . ?
C45 O6 Mg1 132.26(14) . . ?
C45 O6 C48 105.50(17) . . ?
C48 O6 Mg1 122.14(13) . . ?
H28A C28 H28B 109.5 . . ?
H28A C28 H28C 109.5 . . ?
H28B C28 H28C 109.5 . . ?
C29 C28 H28A 109.5 . . ?
C29 C28 H28B 109.5 . . ?
C29 C28 H28C 109.5 . . ?
O1 C29 C28 116.3(2) . . ?
O1 C29 C30 125.0(2) . . ?
C30 C29 C28 118.8(2) . . ?
C29 C30 H30 117.5 . . ?
C31 C30 C29 124.9(2) . . ?
C31 C30 H30 117.5 . . ?
O2 C31 C30 124.8(2) . . ?
O2 C31 C32 115.8(2) . . ?
C30 C31 C32 119.3(2) . . ?
C31 C32 H32A 109.5 . . ?
C31 C32 H32B 109.5 . . ?
C31 C32 H32C 109.5 . . ?
H32A C32 H32B 109.5 . . ?
H32A C32 H32C 109.5 . . ?
H32B C32 H32C 109.5 . . ?
O3 C33 H33A 110.7 . . ?
O3 C33 H33B 110.7 . . ?
O3 C33 C34 105.07(17) . . ?
H33A C33 H33B 108.8 . . ?
C34 C33 H33A 110.7 . . ?
C34 C33 H33B 110.7 . . ?
C33 C34 H34A 110.9 . . ?
C33 C34 H34B 110.9 . . ?
C33 C34 C35 104.38(19) . . ?
H34A C34 H34B 108.9 . . ?
C35 C34 H34A 110.9 . . ?
C35 C34 H34B 110.9 . . ?
C34 C35 H35A 110.8 . . ?
C34 C35 H35B 110.8 . . ?
H35A C35 H35B 108.9 . . ?
C36 C35 C34 104.67(18) . . ?
C36 C35 H35A 110.8 . . ?
C36 C35 H35B 110.8 . . ?
O3 C36 C35 105.13(17) . . ?
O3 C36 H36A 110.7 . . ?
O3 C36 H36B 110.7 . . ?
C35 C36 H36A 110.7 . . ?
C35 C36 H36B 110.7 . . ?
H36A C36 H36B 108.8 . . ?
O4 C37 H37A 110.6 . . ?
O4 C37 H37B 110.6 . . ?
O4 C37 C38 105.8(2) . . ?
H37A C37 H37B 108.7 . . ?
C38 C37 H37A 110.6 . . ?
C38 C37 H37B 110.6 . . ?
C37 C38 H38A 111.2 . . ?
C37 C38 H38B 111.2 . . ?
C37 C38 C39 102.9(2) . . ?
H38A C38 H38B 109.1 . . ?
C39 C38 H38A 111.2 . . ?
C39 C38 H38B 111.2 . . ?
C38 C39 H39A 111.0 . . ?
C38 C39 H39B 111.0 . . ?
C38 C39 C40 103.9(2) . . ?
H39A C39 H39B 109.0 . . ?
C40 C39 H39A 111.0 . . ?
C40 C39 H39B 111.0 . . ?
O4 C40 C39 106.08(19) . . ?
O4 C40 H40A 110.5 . . ?
O4 C40 H40B 110.5 . . ?
C39 C40 H40A 110.5 . . ?
C39 C40 H40B 110.5 . . ?
H40A C40 H40B 108.7 . . ?
O5 C41 H41A 110.6 . . ?
O5 C41 H41B 110.6 . . ?
O5 C41 C42 105.52(19) . . ?
H41A C41 H41B 108.8 . . ?
C42 C41 H41A 110.6 . . ?
C42 C41 H41B 110.6 . . ?
C41 C42 H42A 110.9 . . ?
C41 C42 H42B 110.9 . . ?
H42A C42 H42B 108.9 . . ?
C43 C42 C41 104.5(2) . . ?
C43 C42 H42A 110.9 . . ?
C43 C42 H42B 110.9 . . ?
C42 C43 H43A 110.9 . . ?
C42 C43 H43B 110.9 . . ?
H43A C43 H43B 108.9 . . ?
C44 C43 C42 104.3(2) . . ?
C44 C43 H43A 110.9 . . ?
C44 C43 H43B 110.9 . . ?
O5 C44 C43 103.8(2) . . ?
O5 C44 H44A 111.0 . . ?
O5 C44 H44B 111.0 . . ?
C43 C44 H44A 111.0 . . ?
C43 C44 H44B 111.0 . . ?
H44A C44 H44B 109.0 . . ?
O6 C45 H45A 110.7 . . ?
O6 C45 H45B 110.7 . . ?
O6 C45 C46 105.03(19) . . ?
H45A C45 H45B 108.8 . . ?
C46 C45 H45A 110.7 . . ?
C46 C45 H45B 110.7 . . ?
C45 C46 H46A 110.8 . . ?
C45 C46 H46B 110.8 . . ?
C45 C46 C47 104.77(19) . . ?
H46A C46 H46B 108.9 . . ?
C47 C46 H46A 110.8 . . ?
C47 C46 H46B 110.8 . . ?
C46 C47 H47A 111.0 . . ?
C46 C47 H47B 111.0 . . ?
H47A C47 H47B 109.0 . . ?
C48 C47 C46 103.7(2) . . ?
C48 C47 H47A 111.0 . . ?
C48 C47 H47B 111.0 . . ?
O6 C48 C47 103.95(19) . . ?
O6 C48 H48A 111.0 . . ?
O6 C48 H48B 111.0 . . ?
C47 C48 H48A 111.0 . . ?
C47 C48 H48B 111.0 . . ?
H48A C48 H48B 109.0 . . ?

loop_
_geom_bond_atom_site_label_1
_geom_bond_atom_site_label_2
_geom_bond_distance
_geom_bond_site_symmetry_2
_geom_bond_publ_flag
Fe1 C1 2.077(2) . ?
Fe1 C10 2.080(2) . ?
Fe1 C19 2.080(2) . ?
C1 C2 1.411(3) . ?
C1 C6 1.409(3) . ?
C2 C3 1.400(3) . ?
C2 C7 1.512(3) . ?
C3 H3 0.9500 . ?
C3 C4 1.389(3) . ?
C4 C5 1.391(4) . ?
C4 C8 1.510(3) . ?
C5 H5 0.9500 . ?
C5 C6 1.396(3) . ?
C6 C9 1.519(3) . ?
C7 H7A 0.9800 . ?
C7 H7B 0.9800 . ?
C7 H7C 0.9800 . ?
C8 H8A 0.9800 . ?
C8 H8B 0.9800 . ?
C8 H8C 0.9800 . ?
C9 H9A 0.9800 . ?
C9 H9B 0.9800 . ?
C9 H9C 0.9800 . ?
C10 C11 1.411(3) . ?
C10 C15 1.411(3) . ?
C11 C12 1.402(3) . ?
C11 C16 1.516(3) . ?
C12 H12 0.9500 . ?
C12 C13 1.388(4) . ?
C13 C14 1.390(4) . ?
C13 C17 1.514(3) . ?
C14 H14 0.9500 . ?
C14 C15 1.399(3) . ?
C15 C18 1.517(3) . ?
C16 H16A 0.9800 . ?
C16 H16B 0.9800 . ?
C16 H16C 0.9800 . ?
C17 H17A 0.9800 . ?
C17 H17B 0.9800 . ?
C17 H17C 0.9800 . ?
C18 H18A 0.9800 . ?
C18 H18B 0.9800 . ?
C18 H18C 0.9800 . ?
C19 C20 1.412(3) . ?
C19 C24 1.410(3) . ?
C20 C21 1.395(3) . ?
C20 C25 1.514(3) . ?
C21 H21 0.9500 . ?
C21 C22 1.392(3) . ?
C22 C23 1.387(4) . ?
C22 C26 1.511(3) . ?
C23 H23 0.9500 . ?
C23 C24 1.405(3) . ?
C24 C27 1.511(3) . ?
C25 H25A 0.9800 . ?
C25 H25B 0.9800 . ?
C25 H25C 0.9800 . ?
C26 H26A 0.9800 . ?
C26 H26B 0.9800 . ?
C26 H26C 0.9800 . ?
C27 H27A 0.9800 . ?
C27 H27B 0.9800 . ?
C27 H27C 0.9800 . ?
Mg1 O1 2.0131(16) . ?
Mg1 O2 2.0028(16) . ?
Mg1 O3 2.1053(16) . ?
Mg1 O4 2.1006(17) . ?
Mg1 O5 2.0882(16) . ?
Mg1 O6 2.0998(17) . ?
O1 C29 1.270(3) . ?
O2 C31 1.271(3) . ?
O3 C33 1.441(2) . ?
O3 C36 1.449(2) . ?
O4 C37 1.448(3) . ?
O4 C40 1.447(3) . ?
O5 C41 1.441(3) . ?
O5 C44 1.450(3) . ?
O6 C45 1.444(3) . ?
O6 C48 1.445(3) . ?
C28 H28A 0.9800 . ?
C28 H28B 0.9800 . ?
C28 H28C 0.9800 . ?
C28 C29 1.503(3) . ?
C29 C30 1.403(3) . ?
C30 H30 0.9500 . ?
C30 C31 1.398(3) . ?
C31 C32 1.507(3) . ?
C32 H32A 0.9800 . ?
C32 H32B 0.9800 . ?
C32 H32C 0.9800 . ?
C33 H33A 0.9900 . ?
C33 H33B 0.9900 . ?
C33 C34 1.531(3) . ?
C34 H34A 0.9900 . ?
C34 H34B 0.9900 . ?
C34 C35 1.540(3) . ?
C35 H35A 0.9900 . ?
C35 H35B 0.9900 . ?
C35 C36 1.525(3) . ?
C36 H36A 0.9900 . ?
C36 H36B 0.9900 . ?
C37 H37A 0.9900 . ?
C37 H37B 0.9900 . ?
C37 C38 1.491(4) . ?
C38 H38A 0.9900 . ?
C38 H38B 0.9900 . ?
C38 C39 1.506(4) . ?
C39 H39A 0.9900 . ?
C39 H39B 0.9900 . ?
C39 C40 1.510(3) . ?
C40 H40A 0.9900 . ?
C40 H40B 0.9900 . ?
C41 H41A 0.9900 . ?
C41 H41B 0.9900 . ?
C41 C42 1.533(3) . ?
C42 H42A 0.9900 . ?
C42 H42B 0.9900 . ?
C42 C43 1.530(4) . ?
C43 H43A 0.9900 . ?
C43 H43B 0.9900 . ?
C43 C44 1.520(4) . ?
C44 H44A 0.9900 . ?
C44 H44B 0.9900 . ?
C45 H45A 0.9900 . ?
C45 H45B 0.9900 . ?
C45 C46 1.531(4) . ?
C46 H46A 0.9900 . ?
C46 H46B 0.9900 . ?
C46 C47 1.537(4) . ?
C47 H47A 0.9900 . ?
C47 H47B 0.9900 . ?
C47 C48 1.515(3) . ?
C48 H48A 0.9900 . ?
C48 H48B 0.9900 . ?

loop_
_geom_torsion_atom_site_label_1
_geom_torsion_atom_site_label_2
_geom_torsion_atom_site_label_3
_geom_torsion_atom_site_label_4
_geom_torsion
_geom_torsion_site_symmetry_1
_geom_torsion_site_symmetry_2
_geom_torsion_site_symmetry_3
_geom_torsion_site_symmetry_4
_geom_torsion_publ_flag
Fe1 C1 C2 C3 174.77(16) . . . . ?
Fe1 C1 C2 C7 -1.5(3) . . . . ?
Fe1 C1 C6 C5 -174.17(16) . . . . ?
Fe1 C1 C6 C9 4.3(3) . . . . ?
Fe1 C10 C11 C12 -178.34(16) . . . . ?
Fe1 C10 C11 C16 3.1(3) . . . . ?
Fe1 C10 C15 C14 178.80(16) . . . . ?
Fe1 C10 C15 C18 -1.6(3) . . . . ?
Fe1 C19 C20 C21 179.29(16) . . . . ?
Fe1 C19 C20 C25 0.0(3) . . . . ?
Fe1 C19 C24 C23 -179.65(16) . . . . ?
Fe1 C19 C24 C27 1.0(3) . . . . ?
C1 C2 C3 C4 -0.8(3) . . . . ?
C2 C1 C6 C5 1.9(3) . . . . ?
C2 C1 C6 C9 -179.6(2) . . . . ?
C2 C3 C4 C5 2.3(3) . . . . ?
C2 C3 C4 C8 -175.6(2) . . . . ?
C3 C4 C5 C6 -1.7(3) . . . . ?
C4 C5 C6 C1 -0.4(3) . . . . ?
C4 C5 C6 C9 -178.9(2) . . . . ?
C6 C1 C2 C3 -1.3(3) . . . . ?
C6 C1 C2 C7 -177.5(2) . . . . ?
C7 C2 C3 C4 175.5(2) . . . . ?
C8 C4 C5 C6 176.2(2) . . . . ?
C10 C11 C12 C13 -0.4(3) . . . . ?
C11 C10 C15 C14 -0.3(3) . . . . ?
C11 C10 C15 C18 179.37(19) . . . . ?
C11 C12 C13 C14 -0.4(3) . . . . ?
C11 C12 C13 C17 -179.3(2) . . . . ?
C12 C13 C14 C15 0.9(3) . . . . ?
C13 C14 C15 C10 -0.6(3) . . . . ?
C13 C14 C15 C18 179.8(2) . . . . ?
C15 C10 C11 C12 0.7(3) . . . . ?
C15 C10 C11 C16 -177.77(19) . . . . ?
C16 C11 C12 C13 178.1(2) . . . . ?
C17 C13 C14 C15 179.8(2) . . . . ?
C19 C20 C21 C22 0.2(3) . . . . ?
C20 C19 C24 C23 0.3(3) . . . . ?
C20 C19 C24 C27 -179.08(19) . . . . ?
C20 C21 C22 C23 0.7(3) . . . . ?
C20 C21 C22 C26 -179.1(2) . . . . ?
C21 C22 C23 C24 -1.1(3) . . . . ?
C22 C23 C24 C19 0.6(3) . . . . ?
C22 C23 C24 C27 180.0(2) . . . . ?
C24 C19 C20 C21 -0.7(3) . . . . ?
C24 C19 C20 C25 -179.9(2) . . . . ?
C25 C20 C21 C22 179.4(2) . . . . ?
C26 C22 C23 C24 178.8(2) . . . . ?
Mg1 O1 C29 C28 -177.18(16) . . . . ?
Mg1 O1 C29 C30 2.2(3) . . . . ?
Mg1 O2 C31 C30 12.4(3) . . . . ?
Mg1 O2 C31 C32 -166.02(15) . . . . ?
Mg1 O3 C33 C34 108.90(17) . . . . ?
Mg1 O3 C36 C35 -109.55(17) . . . . ?
Mg1 O4 C37 C38 -151.53(17) . . . . ?
Mg1 O4 C40 C39 171.88(17) . . . . ?
Mg1 O5 C41 C42 -136.01(18) . . . . ?
Mg1 O5 C44 C43 131.08(18) . . . . ?
Mg1 O6 C45 C46 147.45(17) . . . . ?
Mg1 O6 C48 C47 -140.68(16) . . . . ?
O1 C29 C30 C31 -4.8(4) . . . . ?
O3 C33 C34 C35 23.2(2) . . . . ?
O4 C37 C38 C39 -32.8(3) . . . . ?
O5 C41 C42 C43 -16.1(3) . . . . ?
O6 C45 C46 C47 15.6(3) . . . . ?
C28 C29 C30 C31 174.5(2) . . . . ?
C29 C30 C31 O2 -3.0(4) . . . . ?
C29 C30 C31 C32 175.4(2) . . . . ?
C33 O3 C36 C35 37.8(2) . . . . ?
C33 C34 C35 C36 -0.7(2) . . . . ?
C34 C35 C36 O3 -21.9(2) . . . . ?
C36 O3 C33 C34 -38.2(2) . . . . ?
C37 O4 C40 C39 2.5(3) . . . . ?
C37 C38 C39 C40 33.7(3) . . . . ?
C38 C39 C40 O4 -22.8(3) . . . . ?
C40 O4 C37 C38 19.2(3) . . . . ?
C41 O5 C44 C43 -41.6(2) . . . . ?
C41 C42 C43 C44 -8.6(3) . . . . ?
C42 C43 C44 O5 30.2(3) . . . . ?
C44 O5 C41 C42 36.1(2) . . . . ?
C45 O6 C48 C47 42.6(2) . . . . ?
C45 C46 C47 C48 9.3(3) . . . . ?
C46 C47 C48 O6 -31.1(2) . . . . ?
C48 O6 C45 C46 -36.3(2) . . . . ?
